data_1502394
loop_
_publ_author_name
'Peng, Jing'
'Huang, Xin'
'Jiang, Lin'
'Cui, Hai-Lei'
'Chen, Ying-Chun'

_publ_section_title
;
 Tertiary amine-catalyzed chemoselective and asymmetric [3 + 2] annulation
 of Morita-Baylis-Hillman carbonates of isatins with propargyl sulfones.
;
_journal_issue 17
_journal_name_full 'Organic letters'
_journal_page_first 4584
_journal_page_last 4587
_journal_paper_doi 10.1021/ol201776h
_journal_volume 13
_journal_year 2011
_chemical_absolute_configuration ad
_chemical_formula_sum 'C27 H23 Br N2 O7'
_chemical_formula_weight 567.38
_chemical_name_systematic
; 
 ? 
;
_space_group_IT_number 4
_symmetry_cell_setting monoclinic
_symmetry_space_group_name_Hall 'P 2yb'
_symmetry_space_group_name_H-M 'P 1 21 1'
_atom_sites_solution_hydrogens geom
_atom_sites_solution_primary direct
_atom_sites_solution_secondary difmap
_audit_creation_method SHELXL-97
_cell_angle_alpha 90.00
_cell_angle_beta 93.383(5)
_cell_angle_gamma 90.00
_cell_formula_units_Z 2
_cell_length_a 9.412(3)
_cell_length_b 9.970(4)
_cell_length_c 13.453(5)
_cell_measurement_reflns_used 3675
_cell_measurement_temperature 153(2)
_cell_measurement_theta_max 27.50
_cell_measurement_theta_min 3.28
_cell_volume 1260.2(8)
_computing_cell_refinement 'CrystalClear (Rigaku Inc., 2008)'
_computing_data_collection 'CrystalClear (Rigaku Inc., 2008)'
_computing_data_reduction 'CrystalClear (Rigaku Inc., 2008)'
_computing_structure_refinement 'SHELXL-97 (Sheldrick, 1997)'
_computing_structure_solution 'SHELXS-97 (Sheldrick, 1990)'
_diffrn_ambient_temperature 153(2)
_diffrn_detector_area_resol_mean 28.5714
_diffrn_measured_fraction_theta_full 0.988
_diffrn_measured_fraction_theta_max 0.988
_diffrn_measurement_device_type AFC10/Saturn724+
_diffrn_measurement_method 'phi and omega scans'
_diffrn_radiation_monochromator graphite
_diffrn_radiation_source 'Rotating Anode'
_diffrn_radiation_type MoK\a
_diffrn_radiation_wavelength 0.71073
_diffrn_reflns_av_R_equivalents 0.0744
_diffrn_reflns_av_sigmaI/netI 0.1534
_diffrn_reflns_limit_h_max 12
_diffrn_reflns_limit_h_min -12
_diffrn_reflns_limit_k_max 12
_diffrn_reflns_limit_k_min -8
_diffrn_reflns_limit_l_max 17
_diffrn_reflns_limit_l_min -15
_diffrn_reflns_number 9861
_diffrn_reflns_theta_full 27.46
_diffrn_reflns_theta_max 27.46
_diffrn_reflns_theta_min 3.03
_diffrn_standards_decay_% 0
_diffrn_standards_interval_count 0
_diffrn_standards_interval_time 0
_diffrn_standards_number 0
_exptl_absorpt_coefficient_mu 1.681
_exptl_absorpt_correction_T_max 0.7276
_exptl_absorpt_correction_T_min 0.5485
_exptl_absorpt_correction_type multi-scan
_exptl_crystal_colour Colorless
_exptl_crystal_density_diffrn 1.495
_exptl_crystal_density_method 'not measured'
_exptl_crystal_description Chunk
_exptl_crystal_F_000 580
_exptl_crystal_size_max 0.41
_exptl_crystal_size_mid 0.41
_exptl_crystal_size_min 0.20
_refine_diff_density_max 1.598
_refine_diff_density_min -0.832
_refine_diff_density_rms 0.137
_refine_ls_abs_structure_details 'Flack H D (1983), Acta Cryst. A39, 876-881'
_refine_ls_abs_structure_Flack 0.026(14)
_refine_ls_extinction_method none
_refine_ls_goodness_of_fit_ref 0.998
_refine_ls_hydrogen_treatment constr
_refine_ls_matrix_type full
_refine_ls_number_parameters 329
_refine_ls_number_reflns 4832
_refine_ls_number_restraints 1
_refine_ls_restrained_S_all 0.998
_refine_ls_R_factor_all 0.0859
_refine_ls_R_factor_gt 0.0667
_refine_ls_shift/su_max 0.000
_refine_ls_shift/su_mean 0.000
_refine_ls_structure_factor_coef Fsqd
_refine_ls_weighting_details 'calc w=1/[\s^2^(Fo^2^)+(0.0330P)^2^+0.2560P] where P=(Fo^2^+2Fc^2^)/3'
_refine_ls_weighting_scheme calc
_refine_ls_wR_factor_gt 0.1428
_refine_ls_wR_factor_ref 0.1469
_reflns_number_gt 2786
_reflns_number_total 4832
_reflns_threshold_expression >2sigma(I)
_cod_data_source_file ol201776h_si_003.cif
_cod_data_source_block 7b
_cod_depositor_comments
;
The following automatic conversions were performed:

'_symmetry_cell_setting' value 'Monoclinic' changed to 'monoclinic'
according to /home/saulius/struct/CIF-dictionaries/cif_core.dic
dictionary named 'cif_core.dic' version 2.4.1 from 2010-06-29.

Automatic conversion script
Id: cif_fix_values 1715 2011-07-08 13:25:40Z adriana 

The following automatic conversions were performed:

'_exptl_absorpt_correction_type' value 'Multi-scans' was replaced
with the value 'multi-scan' as specified in the replacement file
'src/cod-tools/trunk/data/replacement-values/replacement_values.lst'.

Automatic conversion script
Id: cif_fix_values 5376 2017-05-30 11:51:03Z andrius 
;
_cod_original_sg_symbol_H-M P2(1)
_cod_database_code 1502394

loop_
_symmetry_equiv_pos_as_xyz
'x, y, z'
'-x, y+1/2, -z'

loop_
_atom_site_label
_atom_site_type_symbol
_atom_site_fract_x
_atom_site_fract_y
_atom_site_fract_z
_atom_site_U_iso_or_equiv
_atom_site_adp_type
_atom_site_occupancy
_atom_site_symmetry_multiplicity
_atom_site_calc_flag
_atom_site_refinement_flags
Br1 Br 0.16282(8) 0.99457(8) 0.24990(6) 0.0444(3) Uani 1 1 d .
O1 O 0.4684(6) 0.4214(5) 0.5745(3) 0.0292(12) Uani 1 1 d .
O2 O 0.0511(5) 0.4911(7) 0.3698(3) 0.0319(11) Uani 1 1 d .
O3 O 0.3240(6) 0.4004(6) 0.1087(4) 0.0476(16) Uani 1 1 d .
O4 O 0.7318(6) 0.6524(5) 0.3392(4) 0.0393(14) Uani 1 1 d .
O5 O 0.6510(5) 0.6679(5) 0.4926(4) 0.0321(13) Uani 1 1 d .
O6 O 0.3734(5) 0.5188(6) 0.7376(3) 0.0329(14) Uani 1 1 d .
O7 O 0.2487(7) 0.7124(5) 0.7270(4) 0.0430(15) Uani 1 1 d .
N1 N 0.3263(6) 0.6128(5) 0.5874(4) 0.0208(13) Uani 1 1 d .
N2 N 0.1637(6) 0.4610(5) 0.2240(4) 0.0251(16) Uani 1 1 d .
C1 C 0.2705(7) 0.7096(7) 0.5176(5) 0.0216(16) Uani 1 1 d .
C2 C 0.1948(8) 0.8264(7) 0.5322(5) 0.0253(17) Uani 1 1 d .
H2 H 0.1672 0.8499 0.5967 0.030 Uiso 1 1 calc R
C3 C 0.1601(7) 0.9082(7) 0.4513(5) 0.0262(17) Uani 1 1 d .
H3 H 0.1063 0.9875 0.4600 0.031 Uiso 1 1 calc R
C4 C 0.2032(8) 0.8751(7) 0.3574(6) 0.0290(18) Uani 1 1 d .
C5 C 0.2758(7) 0.7575(7) 0.3425(5) 0.0221(16) Uani 1 1 d .
H5 H 0.3036 0.7342 0.2780 0.027 Uiso 1 1 calc R
C6 C 0.3075(7) 0.6743(7) 0.4223(5) 0.0238(17) Uani 1 1 d .
C7 C 0.3847(8) 0.5421(6) 0.4261(5) 0.0197(16) Uani 1 1 d .
C8 C 0.4045(7) 0.5169(7) 0.5379(4) 0.0179(15) Uani 1 1 d .
C9 C 0.3105(8) 0.6207(7) 0.6902(5) 0.0252(17) Uani 1 1 d .
C10 C 0.3638(7) 0.5019(10) 0.8469(4) 0.0295(15) Uani 1 1 d .
C11 C 0.2089(7) 0.4865(11) 0.8694(5) 0.0424(19) Uani 1 1 d .
H11A H 0.1589 0.5714 0.8561 0.064 Uiso 1 1 calc R
H11B H 0.2024 0.4623 0.9396 0.064 Uiso 1 1 calc R
H11C H 0.1651 0.4159 0.8272 0.064 Uiso 1 1 calc R
C12 C 0.4324(11) 0.6163(9) 0.9008(6) 0.054(3) Uani 1 1 d .
H12A H 0.3759 0.6976 0.8877 0.081 Uiso 1 1 calc R
H12B H 0.5284 0.6294 0.8780 0.081 Uiso 1 1 calc R
H12C H 0.4383 0.5976 0.9724 0.081 Uiso 1 1 calc R
C13 C 0.4466(11) 0.3709(8) 0.8661(6) 0.048(3) Uiso 1 1 d .
H13A H 0.5465 0.3845 0.8518 0.071 Uiso 1 1 calc R
H13B H 0.4055 0.3001 0.8227 0.071 Uiso 1 1 calc R
H13C H 0.4408 0.3444 0.9359 0.071 Uiso 1 1 calc R
C14 C 0.5221(7) 0.5391(6) 0.3707(5) 0.0201(17) Uani 1 1 d .
C15 C 0.5206(8) 0.4574(7) 0.2952(5) 0.029(2) Uani 1 1 d .
H15 H 0.5954 0.4501 0.2512 0.034 Uiso 1 1 calc R
C16 C 0.3853(8) 0.3757(7) 0.2862(5) 0.0255(17) Uani 1 1 d .
H16 H 0.4068 0.2774 0.2887 0.031 Uiso 1 1 calc R
C17 C 0.3019(8) 0.4185(7) 0.3751(5) 0.0246(16) Uani 1 1 d .
H17 H 0.2924 0.3430 0.4232 0.030 Uiso 1 1 calc R
C18 C 0.1545(8) 0.4620(6) 0.3275(5) 0.0252(18) Uani 1 1 d .
C19 C 0.2944(8) 0.4106(7) 0.1943(5) 0.0295(18) Uani 1 1 d .
C20 C 0.6389(8) 0.6275(7) 0.4095(6) 0.0224(16) Uani 1 1 d .
C21 C 0.8531(8) 0.7380(7) 0.3690(6) 0.039(2) Uani 1 1 d .
H21A H 0.9131 0.7497 0.3125 0.059 Uiso 1 1 calc R
H21B H 0.9089 0.6959 0.4243 0.059 Uiso 1 1 calc R
H21C H 0.8187 0.8256 0.3901 0.059 Uiso 1 1 calc R
C22 C 0.0526(7) 0.5125(8) 0.1555(4) 0.0236(16) Uani 1 1 d .
C23 C 0.0730(9) 0.6233(7) 0.1013(5) 0.0337(19) Uani 1 1 d .
H23 H 0.1632 0.6664 0.1061 0.040 Uiso 1 1 calc R
C24 C -0.0352(10) 0.6761(9) 0.0385(6) 0.049(2) Uani 1 1 d .
H24 H -0.0209 0.7561 0.0020 0.059 Uiso 1 1 calc R
C25 C -0.1637(10) 0.6098(9) 0.0303(6) 0.049(2) Uani 1 1 d .
H25 H -0.2385 0.6438 -0.0130 0.059 Uiso 1 1 calc R
C26 C -0.1845(7) 0.4972(12) 0.0831(5) 0.049(2) Uani 1 1 d .
H26 H -0.2739 0.4531 0.0756 0.059 Uiso 1 1 calc R
C27 C -0.0771(9) 0.4430(8) 0.1492(5) 0.041(2) Uani 1 1 d .
H27 H -0.0919 0.3642 0.1869 0.049 Uiso 1 1 calc R

loop_
_atom_site_aniso_label
_atom_site_aniso_U_11
_atom_site_aniso_U_22
_atom_site_aniso_U_33
_atom_site_aniso_U_23
_atom_site_aniso_U_13
_atom_site_aniso_U_12
Br1 0.0323(5) 0.0466(5) 0.0534(5) 0.0191(5) -0.0049(4) 0.0049(5)
O1 0.028(3) 0.035(3) 0.024(3) 0.005(2) -0.002(2) 0.001(2)
O2 0.017(3) 0.049(3) 0.030(3) -0.003(3) 0.004(2) -0.005(3)
O3 0.034(4) 0.083(4) 0.025(3) -0.005(3) -0.003(3) 0.015(3)
O4 0.015(3) 0.051(3) 0.052(4) 0.001(3) 0.007(3) -0.004(3)
O5 0.018(3) 0.034(3) 0.043(3) -0.008(2) -0.004(3) 0.000(2)
O6 0.026(3) 0.049(4) 0.024(3) 0.008(3) 0.006(2) 0.004(3)
O7 0.058(5) 0.043(3) 0.029(3) -0.006(3) 0.013(3) 0.006(3)
N1 0.015(3) 0.022(3) 0.025(3) 0.001(3) -0.003(3) 0.000(2)
N2 0.017(3) 0.029(4) 0.029(3) -0.002(2) -0.003(3) 0.003(2)
C1 0.012(4) 0.027(4) 0.026(4) -0.003(3) 0.000(3) -0.009(3)
C2 0.018(4) 0.026(4) 0.033(4) -0.008(3) 0.005(3) 0.000(3)
C3 0.010(4) 0.028(4) 0.040(5) -0.005(4) -0.001(3) 0.001(3)
C4 0.014(4) 0.027(4) 0.046(5) 0.000(3) -0.007(4) -0.010(3)
C5 0.014(4) 0.030(4) 0.023(4) 0.000(3) -0.001(3) -0.009(3)
C6 0.013(4) 0.031(4) 0.027(4) -0.006(3) -0.001(3) -0.010(3)
C7 0.012(4) 0.019(4) 0.028(4) -0.001(3) 0.001(3) -0.001(2)
C8 0.016(3) 0.015(4) 0.022(4) -0.002(3) -0.001(3) -0.006(3)
C9 0.025(4) 0.025(4) 0.025(4) -0.003(3) 0.003(3) -0.010(3)
C10 0.025(4) 0.045(4) 0.019(3) 0.004(4) 0.000(3) 0.001(5)
C11 0.026(4) 0.067(5) 0.034(4) 0.009(5) 0.004(3) -0.003(6)
C12 0.055(7) 0.071(7) 0.034(5) 0.009(5) -0.005(5) -0.015(5)
C14 0.015(4) 0.019(4) 0.025(4) 0.001(3) -0.004(3) -0.001(3)
C15 0.013(4) 0.044(6) 0.028(4) -0.002(3) 0.001(3) 0.009(3)
C16 0.026(5) 0.025(4) 0.025(4) -0.001(3) -0.006(3) 0.008(3)
C17 0.029(5) 0.021(4) 0.024(4) 0.001(3) 0.000(3) -0.001(3)
C18 0.020(4) 0.023(5) 0.032(4) -0.003(3) -0.002(3) -0.002(3)
C19 0.022(4) 0.041(5) 0.025(4) -0.009(4) -0.005(3) 0.007(4)
C20 0.011(4) 0.023(4) 0.034(4) 0.002(3) 0.004(3) 0.004(3)
C21 0.017(4) 0.036(5) 0.066(6) 0.006(4) 0.010(4) -0.003(4)
C22 0.016(3) 0.031(4) 0.023(3) -0.009(4) -0.004(3) 0.006(4)
C23 0.026(5) 0.034(5) 0.040(5) 0.002(4) -0.004(4) 0.001(4)
C24 0.051(7) 0.049(6) 0.047(6) -0.002(4) 0.003(5) 0.010(5)
C25 0.024(5) 0.081(7) 0.040(5) 0.012(5) -0.007(4) 0.015(5)
C26 0.016(4) 0.087(6) 0.043(5) -0.012(7) -0.010(3) 0.005(7)
C27 0.024(5) 0.064(6) 0.035(5) 0.001(4) 0.003(4) -0.003(4)

loop_
_atom_type_symbol
_atom_type_description
_atom_type_scat_dispersion_real
_atom_type_scat_dispersion_imag
_atom_type_scat_source
C C 0.0033 0.0016 'International Tables Vol C Tables 4.2.6.8 and 6.1.1.4'
H H 0.0000 0.0000 'International Tables Vol C Tables 4.2.6.8 and 6.1.1.4'
N N 0.0061 0.0033 'International Tables Vol C Tables 4.2.6.8 and 6.1.1.4'
O O 0.0106 0.0060 'International Tables Vol C Tables 4.2.6.8 and 6.1.1.4'
Br Br -0.2901 2.4595 'International Tables Vol C Tables 4.2.6.8 and 6.1.1.4'

loop_
_geom_angle_atom_site_label_1
_geom_angle_atom_site_label_2
_geom_angle_atom_site_label_3
_geom_angle
C20 O4 C21 116.3(6)
C9 O6 C10 120.8(6)
C8 N1 C9 126.6(6)
C8 N1 C1 109.5(5)
C9 N1 C1 123.7(6)
C18 N2 C19 113.0(6)
C18 N2 C22 123.1(6)
C19 N2 C22 123.8(5)
C2 C1 C6 120.1(6)
C2 C1 N1 130.5(6)
C6 C1 N1 109.4(6)
C3 C2 C1 118.9(7)
C3 C2 H2 120.5
C1 C2 H2 120.5
C2 C3 C4 120.5(7)
C2 C3 H3 119.8
C4 C3 H3 119.8
C5 C4 C3 120.5(7)
C5 C4 Br1 120.2(6)
C3 C4 Br1 119.2(5)
C6 C5 C4 119.2(7)
C6 C5 H5 120.4
C4 C5 H5 120.4
C5 C6 C1 120.7(7)
C5 C6 C7 129.6(7)
C1 C6 C7 109.7(6)
C6 C7 C8 102.0(5)
C6 C7 C14 114.9(5)
C8 C7 C14 114.8(6)
C6 C7 C17 116.1(6)
C8 C7 C17 109.0(5)
C14 C7 C17 100.5(5)
O1 C8 N1 127.2(6)
O1 C8 C7 123.9(6)
N1 C8 C7 108.6(6)
O7 C9 O6 126.8(7)
O7 C9 N1 122.0(7)
O6 C9 N1 111.2(6)
C12 C10 O6 110.3(7)
C12 C10 C11 112.2(8)
O6 C10 C11 109.0(5)
C12 C10 C13 111.8(6)
O6 C10 C13 101.7(6)
C11 C10 C13 111.4(8)
C10 C11 H11A 109.5
C10 C11 H11B 109.5
H11A C11 H11B 109.5
C10 C11 H11C 109.5
H11A C11 H11C 109.5
H11B C11 H11C 109.5
C10 C12 H12A 109.5
C10 C12 H12B 109.5
H12A C12 H12B 109.5
C10 C12 H12C 109.5
H12A C12 H12C 109.5
H12B C12 H12C 109.5
C10 C13 H13A 109.5
C10 C13 H13B 109.5
H13A C13 H13B 109.5
C10 C13 H13C 109.5
H13A C13 H13C 109.5
H13B C13 H13C 109.5
C15 C14 C20 128.5(7)
C15 C14 C7 114.9(6)
C20 C14 C7 116.6(6)
C14 C15 C16 111.8(7)
C14 C15 H15 124.1
C16 C15 H15 124.1
C19 C16 C15 112.2(6)
C19 C16 C17 106.5(6)
C15 C16 C17 104.8(6)
C19 C16 H16 111.0
C15 C16 H16 111.0
C17 C16 H16 111.0
C16 C17 C18 104.0(5)
C16 C17 C7 107.0(6)
C18 C17 C7 111.4(5)
C16 C17 H17 111.4
C18 C17 H17 111.4
C7 C17 H17 111.4
O2 C18 N2 125.2(7)
O2 C18 C17 127.2(6)
N2 C18 C17 107.6(6)
O3 C19 N2 123.9(7)
O3 C19 C16 127.9(7)
N2 C19 C16 108.3(6)
O5 C20 O4 124.6(7)
O5 C20 C14 124.2(7)
O4 C20 C14 111.2(6)
O4 C21 H21A 109.5
O4 C21 H21B 109.5
H21A C21 H21B 109.5
O4 C21 H21C 109.5
H21A C21 H21C 109.5
H21B C21 H21C 109.5
C23 C22 C27 121.7(7)
C23 C22 N2 121.1(7)
C27 C22 N2 117.2(7)
C22 C23 C24 121.3(8)
C22 C23 H23 119.4
C24 C23 H23 119.4
C25 C24 C23 118.4(8)
C25 C24 H24 120.8
C23 C24 H24 120.8
C26 C25 C24 120.8(8)
C26 C25 H25 119.6
C24 C25 H25 119.6
C25 C26 C27 121.9(8)
C25 C26 H26 119.0
C27 C26 H26 119.0
C22 C27 C26 115.9(8)
C22 C27 H27 122.0
C26 C27 H27 122.0

loop_
_geom_bond_atom_site_label_1
_geom_bond_atom_site_label_2
_geom_bond_distance
Br1 C4 1.894(7)
O1 C8 1.215(8)
O2 C18 1.192(8)
O3 C19 1.205(8)
O4 C20 1.349(8)
O4 C21 1.462(8)
O5 C20 1.187(8)
O6 C9 1.321(8)
O6 C10 1.487(7)
O7 C9 1.206(8)
N1 C8 1.399(8)
N1 C9 1.403(8)
N1 C1 1.425(8)
N2 C18 1.399(8)
N2 C19 1.409(8)
N2 C22 1.446(8)
C1 C2 1.385(9)
C1 C6 1.393(9)
C2 C3 1.384(9)
C2 H2 0.9500
C3 C4 1.390(9)
C3 H3 0.9500
C4 C5 1.377(10)
C5 C6 1.376(9)
C5 H5 0.9500
C6 C7 1.504(9)
C7 C8 1.525(9)
C7 C14 1.531(9)
C7 C17 1.591(9)
C10 C12 1.479(11)
C10 C11 1.514(9)
C10 C13 1.536(12)
C11 H11A 0.9800
C11 H11B 0.9800
C11 H11C 0.9800
C12 H12A 0.9800
C12 H12B 0.9800
C12 H12C 0.9800
C13 H13A 0.9800
C13 H13B 0.9800
C13 H13C 0.9800
C14 C15 1.301(8)
C14 C20 1.479(9)
C15 C16 1.510(10)
C15 H15 0.9500
C16 C19 1.503(10)
C16 C17 1.531(9)
C16 H16 1.0000
C17 C18 1.555(10)
C17 H17 1.0000
C21 H21A 0.9800
C21 H21B 0.9800
C21 H21C 0.9800
C22 C23 1.344(10)
C22 C27 1.403(10)
C23 C24 1.388(10)
C23 H23 0.9500
C24 C25 1.377(12)
C24 H24 0.9500
C25 C26 1.348(13)
C25 H25 0.9500
C26 C27 1.414(10)
C26 H26 0.9500
C27 H27 0.9500

loop_
_geom_torsion_atom_site_label_1
_geom_torsion_atom_site_label_2
_geom_torsion_atom_site_label_3
_geom_torsion_atom_site_label_4
_geom_torsion
C8 N1 C1 C2 -175.5(7)
C9 N1 C1 C2 0.8(11)
C8 N1 C1 C6 2.2(7)
C9 N1 C1 C6 178.6(6)
C6 C1 C2 C3 -1.6(10)
N1 C1 C2 C3 176.0(7)
C1 C2 C3 C4 -1.4(10)
C2 C3 C4 C5 2.8(10)
C2 C3 C4 Br1 -176.5(5)
C3 C4 C5 C6 -1.2(10)
Br1 C4 C5 C6 178.1(5)
C4 C5 C6 C1 -1.8(10)
C4 C5 C6 C7 -180.0(7)
C2 C1 C6 C5 3.2(10)
N1 C1 C6 C5 -174.8(6)
C2 C1 C6 C7 -178.3(6)
N1 C1 C6 C7 3.7(7)
C5 C6 C7 C8 170.9(7)
C1 C6 C7 C8 -7.5(7)
C5 C6 C7 C14 46.0(10)
C1 C6 C7 C14 -132.4(6)
C5 C6 C7 C17 -70.8(9)
C1 C6 C7 C17 110.9(7)
C9 N1 C8 O1 2.5(11)
C1 N1 C8 O1 178.8(6)
C9 N1 C8 C7 176.7(6)
C1 N1 C8 C7 -7.1(7)
C6 C7 C8 O1 -176.9(6)
C14 C7 C8 O1 -52.0(8)
C17 C7 C8 O1 59.8(9)
C6 C7 C8 N1 8.8(7)
C14 C7 C8 N1 133.7(6)
C17 C7 C8 N1 -114.5(6)
C10 O6 C9 O7 4.8(11)
C10 O6 C9 N1 -176.6(6)
C8 N1 C9 O7 174.9(7)
C1 N1 C9 O7 -0.8(10)
C8 N1 C9 O6 -3.7(9)
C1 N1 C9 O6 -179.5(6)
C9 O6 C10 C12 -63.2(8)
C9 O6 C10 C11 60.4(10)
C9 O6 C10 C13 178.2(6)
C6 C7 C14 C15 -116.1(6)
C8 C7 C14 C15 126.0(6)
C17 C7 C14 C15 9.3(7)
C6 C7 C14 C20 64.4(8)
C8 C7 C14 C20 -53.5(7)
C17 C7 C14 C20 -170.2(5)
C20 C14 C15 C16 174.6(6)
C7 C14 C15 C16 -4.8(8)
C14 C15 C16 C19 113.0(6)
C14 C15 C16 C17 -2.2(7)
C19 C16 C17 C18 6.7(7)
C15 C16 C17 C18 125.8(5)
C19 C16 C17 C7 -111.3(6)
C15 C16 C17 C7 7.8(7)
C6 C7 C17 C16 114.7(6)
C8 C7 C17 C16 -130.8(6)
C14 C7 C17 C16 -9.8(6)
C6 C7 C17 C18 1.7(9)
C8 C7 C17 C18 116.1(6)
C14 C7 C17 C18 -122.9(6)
C19 N2 C18 O2 -174.4(7)
C22 N2 C18 O2 8.3(11)
C19 N2 C18 C17 5.5(7)
C22 N2 C18 C17 -171.7(6)
C16 C17 C18 O2 172.5(7)
C7 C17 C18 O2 -72.6(10)
C16 C17 C18 N2 -7.4(7)
C7 C17 C18 N2 107.5(6)
C18 N2 C19 O3 179.6(7)
C22 N2 C19 O3 -3.2(12)
C18 N2 C19 C16 -1.1(8)
C22 N2 C19 C16 176.1(6)
C15 C16 C19 O3 61.3(10)
C17 C16 C19 O3 175.5(8)
C15 C16 C19 N2 -117.9(7)
C17 C16 C19 N2 -3.8(8)
C21 O4 C20 O5 -1.5(10)
C21 O4 C20 C14 -179.5(5)
C15 C14 C20 O5 -156.4(7)
C7 C14 C20 O5 23.1(10)
C15 C14 C20 O4 21.7(9)
C7 C14 C20 O4 -158.9(5)
C18 N2 C22 C23 112.2(8)
C19 N2 C22 C23 -64.8(10)
C18 N2 C22 C27 -67.1(9)
C19 N2 C22 C27 116.0(8)
C27 C22 C23 C24 1.8(12)
N2 C22 C23 C24 -177.4(7)
C22 C23 C24 C25 -2.0(13)
C23 C24 C25 C26 0.8(13)
C24 C25 C26 C27 0.5(14)
C23 C22 C27 C26 -0.5(11)
N2 C22 C27 C26 178.8(6)
C25 C26 C27 C22 -0.7(12)
